data_7020051
loop_
_publ_author_name
'Ca\~nellas, Pablo'
'Bauz\'a, Antonio'
'Garc\'ia-Raso, Angel'
'Fiol, Juan J.'
'Dey\`a, Pere M'
'Molins, Elies'
'Mata, Ignasi'
'Frontera, Antonio'

_publ_section_title
;
 Synthesis, X-ray characterization and computational studies of Cu(ii)
 complexes of N-pyrazolyl pyrimidine.
;
_journal_issue 36
_journal_name_full 'Dalton transactions (Cambridge, England : 2003)'
_journal_page_first 11161
_journal_page_last 11169
_journal_paper_doi 10.1039/c2dt31162c
_journal_volume 41
_journal_year 2012
_chemical_compound_source 'synthesis as described'
_chemical_formula_moiety 'C7 H6 Cl2 Cu1 N4'
_chemical_formula_sum 'C7 H6 Cl2 Cu N4'
_chemical_formula_weight 280.6
_chemical_name_systematic
;
?
;
_space_group_IT_number 11
_symmetry_cell_setting monoclinic
_symmetry_Int_Tables_number 11
_symmetry_space_group_name_Hall '-P 2yb'
_symmetry_space_group_name_H-M 'P 1 21/m 1'
_atom_sites_solution_hydrogens geom
_atom_sites_solution_primary direct
_atom_sites_solution_secondary difmap
_audit_conform_dict_location ftp://ftp.iucr.org/pub/cif_core.dic
_audit_conform_dict_name cif_core.dic
_audit_conform_dict_version 2.4
_audit_creation_date 2012-05-24T20:17:56-00:00
_audit_creation_method 'WinGX routine CIF_UPDATE'
_cell_angle_alpha 90
_cell_angle_beta 116.29(4)
_cell_angle_gamma 90
_cell_formula_units_Z 2
_cell_length_a 9.013(4)
_cell_length_b 6.214(2)
_cell_length_c 9.527(6)
_cell_measurement_reflns_used 25
_cell_measurement_temperature 293(2)
_cell_measurement_theta_max 21.5
_cell_measurement_theta_min 9.8
_cell_measurement_wavelength 0.71073
_cell_volume 478.4(4)
_computing_cell_refinement 'CAD4 Express (Enraf Nonius, 1994)'
_computing_data_collection 'CAD4 Express (Enraf Nonius, 1994)'
_computing_data_reduction 'XCAD4 (Harms & Wocadlo, 1995)'
_computing_molecular_graphics 'Ortep-3 for Windows (Farrugia, 1997)'
_computing_publication_material 'WinGX publication routines (Farrugia, 1999)'
_computing_structure_refinement 'SHELXL-97 (Sheldrick, 1997)'
_diffrn_ambient_temperature 293(2)
_diffrn_detector 'scintillation LiI'
_diffrn_detector_dtime 1.195
_diffrn_measured_fraction_theta_full 1
_diffrn_measured_fraction_theta_max 1
_diffrn_measurement_device '\k-geometry diffractometer'
_diffrn_measurement_device_type 'Enraf Nonius CAD4'
_diffrn_measurement_method 'non-profiled \w scans'
_diffrn_orient_matrix_type
;
x-axis points to radiation source
the matrix is specified in reciprocal space
;
_diffrn_orient_matrix_UB_11 -0.08712
_diffrn_orient_matrix_UB_12 0.03466
_diffrn_orient_matrix_UB_13 -0.10769
_diffrn_orient_matrix_UB_21 -0.019536
_diffrn_orient_matrix_UB_22 0.141911
_diffrn_orient_matrix_UB_23 0.038505
_diffrn_orient_matrix_UB_31 0.085753
_diffrn_orient_matrix_UB_32 0.067549
_diffrn_orient_matrix_UB_33 -0.025524
_diffrn_radiation_monochromator graphite
_diffrn_radiation_probe x-ray
_diffrn_radiation_type MoK\a
_diffrn_radiation_wavelength 0.71073
_diffrn_reflns_av_R_equivalents 0.0209
_diffrn_reflns_av_unetI/netI 0.0137
_diffrn_reflns_limit_h_max 11
_diffrn_reflns_limit_h_min -11
_diffrn_reflns_limit_k_max 7
_diffrn_reflns_limit_k_min -7
_diffrn_reflns_limit_l_max 11
_diffrn_reflns_limit_l_min -11
_diffrn_reflns_number 4164
_diffrn_reflns_theta_full 25.96
_diffrn_reflns_theta_max 25.96
_diffrn_reflns_theta_min 2.38
_diffrn_source 'Enraf Nonius FR590'
_diffrn_standards_decay_% 1
_diffrn_standards_interval_time 60
_diffrn_standards_number 2
_exptl_absorpt_coefficient_mu 2.801
_exptl_absorpt_correction_T_max 0.6133
_exptl_absorpt_correction_T_min 0.4875
_exptl_absorpt_correction_type gaussian
_exptl_absorpt_process_details
;
a grid of 8 x 8 x 8 = 512 sampling points was used
;
_exptl_crystal_colour blue
_exptl_crystal_density_diffrn 1.948
_exptl_crystal_density_method 'not measured'
_exptl_crystal_description prism
_exptl_crystal_F_000 278
_exptl_crystal_size_max 0.36
_exptl_crystal_size_mid 0.33
_exptl_crystal_size_min 0.18
_refine_diff_density_max 0.315
_refine_diff_density_min -0.382
_refine_diff_density_rms 0.103
_refine_ls_extinction_method none
_refine_ls_goodness_of_fit_ref 1.095
_refine_ls_hydrogen_treatment constr
_refine_ls_matrix_type full
_refine_ls_number_parameters 85
_refine_ls_number_reflns 1028
_refine_ls_number_restraints 0
_refine_ls_restrained_S_all 1.095
_refine_ls_R_factor_all 0.0288
_refine_ls_R_factor_gt 0.0235
_refine_ls_shift/su_max 0.001
_refine_ls_shift/su_mean 0
_refine_ls_structure_factor_coef Fsqd
_refine_ls_weighting_details 'calc w=1/[\s^2^(Fo^2^)+(0.0409P)^2^+0.1870P] where P=(Fo^2^+2Fc^2^)/3'
_refine_ls_weighting_scheme calc
_refine_ls_wR_factor_gt 0.0655
_refine_ls_wR_factor_ref 0.0684
_reflns_number_gt 908
_reflns_number_total 1028
_reflns_threshold_expression >2sigma(I)
_cod_data_source_file c2dt31162c.txt
_cod_data_source_block pm160b
_cod_database_code 7020051

loop_
_symmetry_equiv_pos_as_xyz
'x, y, z'
'-x, y+1/2, -z'
'-x, -y, -z'
'x, -y-1/2, z'

loop_
_atom_site_label
_atom_site_type_symbol
_atom_site_fract_x
_atom_site_fract_y
_atom_site_fract_z
_atom_site_U_iso_or_equiv
_atom_site_adp_type
_atom_site_occupancy
_atom_site_symmetry_multiplicity
_atom_site_calc_flag
_atom_site_refinement_flags
C3 C 0.8163(5) 0.25 0.6832(5) 0.0477(9) Uani 1 2 d S
H3 H 0.9254 0.25 0.6978 0.057 Uiso 1 2 calc S
C4 C 0.6758(5) 0.25 0.5424(4) 0.0547(10) Uani 1 2 d S
H4 H 0.6706 0.25 0.4427 0.066 Uiso 1 2 calc S
C5 C 0.5431(4) 0.25 0.5801(4) 0.0434(8) Uani 1 2 d S
H5 H 0.4324 0.25 0.5071 0.052 Uiso 1 2 calc S
C7 C 0.8506(4) 0.25 0.9609(4) 0.0316(6) Uani 1 2 d S
C9 C 0.8363(4) 0.25 1.1903(4) 0.0410(8) Uani 1 2 d S
H9 H 0.7771 0.25 1.2492 0.049 Uiso 1 2 calc S
C10 C 1.0071(4) 0.25 1.2653(4) 0.0460(9) Uani 1 2 d S
H10 H 1.0641 0.25 1.374 0.055 Uiso 1 2 calc S
C11 C 1.0889(4) 0.25 1.1753(4) 0.0461(8) Uani 1 2 d S
H11 H 1.2039 0.25 1.2247 0.055 Uiso 1 2 calc S
N1 N 0.5958(3) 0.25 0.7342(3) 0.0342(6) Uani 1 2 d S
N2 N 0.7633(3) 0.25 0.7965(3) 0.0350(6) Uani 1 2 d S
N6 N 1.0128(3) 0.25 1.0204(4) 0.0445(7) Uani 1 2 d S
N8 N 0.7553(3) 0.25 1.0347(3) 0.0323(6) Uani 1 2 d S
Cl1 Cl 0.24463(10) 0.25 0.70088(10) 0.0496(2) Uani 1 2 d S
Cl2 Cl 0.44039(10) 0.25 1.09227(9) 0.0414(2) Uani 1 2 d S
Cu1 Cu 0.50511(4) 0.25 0.89048(4) 0.03492(16) Uani 1 2 d S

loop_
_atom_site_aniso_label
_atom_site_aniso_U_11
_atom_site_aniso_U_22
_atom_site_aniso_U_33
_atom_site_aniso_U_23
_atom_site_aniso_U_13
_atom_site_aniso_U_12
C3 0.055(2) 0.049(2) 0.055(2) 0 0.0392(19) 0
C4 0.072(3) 0.066(3) 0.0359(19) 0 0.034(2) 0
C5 0.048(2) 0.050(2) 0.0303(17) 0 0.0158(15) 0
C7 0.0291(15) 0.0302(15) 0.0370(17) 0 0.0161(13) 0
C9 0.0358(17) 0.051(2) 0.0349(17) 0 0.0149(15) 0
C10 0.0363(17) 0.053(2) 0.0349(18) 0 0.0035(15) 0
C11 0.0277(16) 0.052(2) 0.052(2) 0 0.0116(15) 0
N1 0.0341(13) 0.0406(15) 0.0281(13) 0 0.0139(11) 0
N2 0.0348(14) 0.0385(14) 0.0362(15) 0 0.0200(12) 0
N6 0.0285(13) 0.0505(18) 0.0542(19) 0 0.0182(13) 0
N8 0.0280(12) 0.0385(14) 0.0289(13) 0 0.0111(11) 0
Cl1 0.0287(4) 0.0765(6) 0.0358(5) 0 0.0072(3) 0
Cl2 0.0351(4) 0.0605(5) 0.0344(4) 0 0.0207(3) 0
Cu1 0.0249(2) 0.0541(3) 0.0256(2) 0 0.01105(16) 0

loop_
_atom_type_symbol
_atom_type_description
_atom_type_scat_dispersion_real
_atom_type_scat_dispersion_imag
_atom_type_scat_source
C C 0.0033 0.0016 'International Tables Vol C Tables 4.2.6.8 and 6.1.1.4'
H H 0 0 'International Tables Vol C Tables 4.2.6.8 and 6.1.1.4'
N N 0.0061 0.0033 'International Tables Vol C Tables 4.2.6.8 and 6.1.1.4'
Cl Cl 0.1484 0.1585 'International Tables Vol C Tables 4.2.6.8 and 6.1.1.4'
Cu Cu 0.3201 1.2651 'International Tables Vol C Tables 4.2.6.8 and 6.1.1.4'

loop_
_exptl_crystal_face_index_h
_exptl_crystal_face_index_k
_exptl_crystal_face_index_l
_exptl_crystal_face_perp_dist
1 0 0 0.17
-1 0 0 0.17
0 1 0 0.09
0 -1 0 0.09
0 0 1 0.15
0 0 -1 0.15

loop_
_geom_angle_atom_site_label_1
_geom_angle_atom_site_label_2
_geom_angle_atom_site_label_3
_geom_angle
N2 C3 C4 106.1(3)
N2 C3 H3 126.9
C4 C3 H3 126.9
C3 C4 C5 105.9(3)
C3 C4 H4 127.1
C5 C4 H4 127.1
N1 C5 C4 111.0(3)
N1 C5 H5 124.5
C4 C5 H5 124.5
N6 C7 N8 128.9(3)
N6 C7 N2 116.6(3)
N8 C7 N2 114.5(2)
N8 C9 C10 120.8(3)
N8 C9 H9 119.6
C10 C9 H9 119.6
C11 C10 C9 117.8(3)
C11 C10 H10 121.1
C9 C10 H10 121.1
N6 C11 C10 123.1(3)
N6 C11 H11 118.4
C10 C11 H11 118.4
C5 N1 N2 105.5(3)
C5 N1 Cu1 139.7(2)
N2 N1 Cu1 114.80(19)
N1 N2 C3 111.5(3)
N1 N2 C7 116.9(2)
C3 N2 C7 131.6(3)
C7 N6 C11 114.2(3)
C7 N8 C9 115.1(3)
C7 N8 Cu1 114.9(2)
C9 N8 Cu1 129.9(2)
N1 Cu1 N8 78.90(11)
N1 Cu1 Cl1 91.59(9)
N8 Cu1 Cl1 170.49(8)
N1 Cu1 Cl2 171.88(8)
N8 Cu1 Cl2 92.98(9)
Cl1 Cu1 Cl2 96.52(6)

loop_
_geom_bond_atom_site_label_1
_geom_bond_atom_site_label_2
_geom_bond_distance
C3 N2 1.360(4)
C3 C4 1.378(6)
C3 H3 0.93
C4 C5 1.392(5)
C4 H4 0.93
C5 N1 1.328(4)
C5 H5 0.93
C7 N6 1.313(4)
C7 N8 1.329(4)
C7 N2 1.407(4)
C9 N8 1.332(4)
C9 C10 1.380(5)
C9 H9 0.93
C10 C11 1.357(6)
C10 H10 0.93
C11 N6 1.323(5)
C11 H11 0.93
N1 N2 1.356(4)
N1 Cu1 1.990(3)
N8 Cu1 2.056(3)
Cl1 Cu1 2.2401(17)
Cl2 Cu1 2.2426(15)
